data_2218164
loop_
_publ_author_name
'P\'erez, Hiram'
'Corr\^ea, Rodrigo S.'
'Plut\'in, Ana Mar\'ia'
'O'Reilly, Beatriz'
'Duque, Julio'

_publ_section_title Tris[<i>N</i>-(2-furoyl)-<i>N</i>,<i>N</i>'-diphenylthioureato-\k^2^<i>O</i>,<i>S</i>]cobalt(III)
_journal_coeditor_code HY2130
_journal_issue 5
_journal_name_full 'Acta Crystallographica Section E'
_journal_page_first m733
_journal_page_last m734
_journal_paper_doi 10.1107/S1600536808011598
_journal_volume 64
_journal_year 2008
_chemical_formula_iupac '[Co (C18 H13 N2 O2 S)3]'
_chemical_formula_moiety 'C54 H39 Co N6 O6 S3'
_chemical_formula_sum 'C54 H39 Co N6 O6 S3'
_chemical_formula_weight 1023.05
_chemical_name_systematic
;
Tris[N-(2-furoyl)-N,N'-diphenylthioureato-\k^2^O,S]cobalt(III)
;
_space_group_IT_number 2
_symmetry_cell_setting triclinic
_symmetry_space_group_name_Hall '-P 1'
_symmetry_space_group_name_H-M 'P -1'
_audit_creation_method 'WinGX routine CIF_UPDATE'
_cell_angle_alpha 79.357(7)
_cell_angle_beta 83.477(8)
_cell_angle_gamma 71.152(8)
_cell_formula_units_Z 2
_cell_length_a 10.0236(11)
_cell_length_b 13.1438(16)
_cell_length_c 19.388(3)
_cell_measurement_reflns_used 8767
_cell_measurement_temperature 150(2)
_cell_measurement_theta_max 25.35
_cell_measurement_theta_min 2.91
_cell_volume 2371.8(5)
_computing_cell_refinement 'DENZO/SCALEPACK (Otwinowski & Minor, 1997)'
_computing_data_collection 'COLLECT (Nonius, 1998)'
_computing_data_reduction DENZO/SCALEPACK
_computing_molecular_graphics 'ORTEP-3 (Farrugia, 1997)'
_computing_publication_material 'WinGX (Farrugia, 1999)'
_computing_structure_refinement 'SHELXL97 (Sheldrick, 2008)'
_computing_structure_solution 'SHELXS97 (Sheldrick, 2008)'
_diffrn_ambient_temperature 150(2)
_diffrn_measured_fraction_theta_full 0.992
_diffrn_measured_fraction_theta_max 0.992
_diffrn_measurement_device '95mm CCD camera on \k-goniostat'
_diffrn_measurement_device_type 'Nonius KappaCCD'
_diffrn_measurement_method '\f and \w'
_diffrn_radiation_type MoK\a
_diffrn_radiation_wavelength 0.71073
_diffrn_reflns_av_R_equivalents 0.0919
_diffrn_reflns_limit_h_max 11
_diffrn_reflns_limit_h_min -11
_diffrn_reflns_limit_k_max 14
_diffrn_reflns_limit_k_min -15
_diffrn_reflns_limit_l_max 23
_diffrn_reflns_limit_l_min -23
_diffrn_reflns_number 13609
_diffrn_reflns_theta_full 25
_diffrn_reflns_theta_max 25
_diffrn_reflns_theta_min 2.95
_exptl_absorpt_coefficient_mu 0.553
_exptl_absorpt_correction_T_max 0.9796
_exptl_absorpt_correction_T_min 0.9547
_exptl_absorpt_correction_type gaussian
_exptl_absorpt_process_details '(Coppens <i>et al.</i>,  1965)'
_exptl_crystal_colour green
_exptl_crystal_density_diffrn 1.432
_exptl_crystal_density_method 'not measured'
_exptl_crystal_description block
_exptl_crystal_F_000 1056
_exptl_crystal_size_max 0.147
_exptl_crystal_size_mid 0.132
_exptl_crystal_size_min 0.020
_refine_diff_density_max 0.508
_refine_diff_density_min -0.527
_refine_ls_extinction_coef 0.0076(14)
_refine_ls_extinction_expression Fc^*^=kFc[1+0.001xFc^2^\l^3^/sin(2\q)]^-1/4^
_refine_ls_extinction_method 'SHELXL97 (Sheldrick, 2008)'
_refine_ls_goodness_of_fit_ref 1.186
_refine_ls_hydrogen_treatment constr
_refine_ls_matrix_type full
_refine_ls_number_parameters 632
_refine_ls_number_reflns 8289
_refine_ls_number_restraints 0
_refine_ls_restrained_S_all 1.186
_refine_ls_R_factor_gt 0.0859
_refine_ls_shift/su_max 0.0
_refine_ls_structure_factor_coef Fsqd
_refine_ls_weighting_details 'calc w=1/[\s^2^(Fo^2^)+(0.069P)^2^+0.4724P] where P=(Fo^2^+2Fc^2^)/3'
_refine_ls_weighting_scheme calc
_refine_ls_wR_factor_ref 0.2218
_reflns_number_gt 4680
_reflns_number_total 8289
_reflns_threshold_expression I>2\s(I)
_cod_data_source_file hy2130.cif
_cod_data_source_block I
_cod_depositor_comments
;
The following automatic conversions were performed:
'_exptl_absorpt_correction_type' value 'Gaussian' changed to 'gaussian'
according to '/home/saulius/struct/CIF-dictionaries/cif_core.dic'
dictionary named 'cif_core.dic' version 2.4.1 from 2010-06-29.

Automatic conversion script
Id: cif_fix_enum 1527 2010-12-29 10:47:43Z saulius 

The following automatic conversions were performed:

'_exptl_absorpt_correction_type' value 'Gaussian' changed to
'gaussian' according to
/home/saulius/struct/CIF-dictionaries/cif_core.dic dictionary named
'cif_core.dic' version 2.4.1 from 2010-06-29.

Automatic conversion script
Id: cif_fix_values 1715 2011-07-08 13:25:40Z adriana 
;
_cod_database_code 2218164
_cod_database_fobs_code 2218164

loop_
_symmetry_equiv_pos_as_xyz
'x, y, z'
'-x, -y, -z'

loop_
_atom_site_type_symbol
_atom_site_label
_atom_site_fract_x
_atom_site_fract_y
_atom_site_fract_z
_atom_site_U_iso_or_equiv
_atom_site_adp_type
_atom_site_calc_flag
_atom_site_refinement_flags
_atom_site_occupancy
C C1 0.8134(7) 0.8428(6) 0.3061(3) 0.0522(17) Uani d . 1
C C2 0.6159(7) 0.8246(6) 0.2602(4) 0.0555(18) Uani d . 1
C C3 0.8605(7) 0.9270(6) 0.3268(4) 0.0588(19) Uani d . 1
C C4 0.7991(8) 1.0351(6) 0.3228(4) 0.066(2) Uani d . 1
H H4 0.7102 1.0748 0.3068 0.079 Uiso calc R 1
C C5 0.8942(10) 1.0766(8) 0.3472(5) 0.089(3) Uani d . 1
H H5 0.8798 1.149 0.3508 0.106 Uiso calc R 1
C C6 1.0102(10) 0.9925(8) 0.3645(5) 0.087(3) Uani d . 1
H H6 1.0903 0.9976 0.3818 0.104 Uiso calc R 1
C C7 0.4392(7) 1.0014(5) 0.2305(4) 0.0562(19) Uani d . 1
C C8 0.3801(7) 1.0434(6) 0.2904(5) 0.068(2) Uani d . 1
H H8 0.3778 0.9973 0.3328 0.082 Uiso calc R 1
C C9 0.3241(8) 1.1545(7) 0.2874(5) 0.073(2) Uani d . 1
H H9 0.2838 1.1836 0.3279 0.087 Uiso calc R 1
C C10 0.3278(9) 1.2218(7) 0.2253(6) 0.082(3) Uani d . 1
H H10 0.2893 1.2969 0.223 0.099 Uiso calc R 1
C C11 0.3895(9) 1.1776(7) 0.1656(5) 0.076(2) Uani d . 1
H H11 0.3928 1.2235 0.1231 0.091 Uiso calc R 1
C C12 0.4462(8) 1.0663(6) 0.1680(4) 0.062(2) Uani d . 1
H H12 0.488 1.0367 0.1278 0.075 Uiso calc R 1
C C13 0.4055(7) 0.8386(5) 0.1994(4) 0.0556(18) Uani d . 1
C C14 0.2771(7) 0.8351(6) 0.2318(4) 0.064(2) Uani d . 1
H H14 0.2509 0.8556 0.2761 0.076 Uiso calc R 1
C C15 0.1880(8) 0.8017(7) 0.1994(5) 0.077(2) Uani d . 1
H H15 0.1024 0.7974 0.2218 0.093 Uiso calc R 1
C C16 0.2263(8) 0.7744(6) 0.1329(5) 0.073(2) Uani d . 1
H H16 0.1659 0.7529 0.1099 0.087 Uiso calc R 1
C C17 0.3530(8) 0.7791(6) 0.1013(4) 0.067(2) Uani d . 1
H H17 0.3786 0.7603 0.0566 0.08 Uiso calc R 1
C C18 0.4443(7) 0.8113(6) 0.1343(4) 0.0613(19) Uani d . 1
H H18 0.5307 0.8141 0.1123 0.074 Uiso calc R 1
C C19 0.8633(7) 0.7096(5) 0.1301(4) 0.0530(17) Uani d . 1
C C20 0.8537(6) 0.5288(5) 0.1438(4) 0.0521(17) Uani d . 1
C C21 0.8372(7) 0.8086(5) 0.0784(4) 0.0529(17) Uani d . 1
C C22 0.7907(8) 0.8320(6) 0.0137(4) 0.064(2) Uani d . 1
H H22 0.7667 0.7857 -0.0101 0.077 Uiso calc R 1
C C23 0.7852(9) 0.9420(6) -0.0116(5) 0.076(2) Uani d . 1
H H23 0.7561 0.9819 -0.0551 0.091 Uiso calc R 1
C C24 0.8294(8) 0.9762(7) 0.0388(4) 0.070(2) Uani d . 1
H H24 0.8379 1.0454 0.0355 0.084 Uiso calc R 1
C C25 0.7778(7) 0.4928(6) 0.0372(4) 0.0527(17) Uani d . 1
C C26 0.6395(7) 0.5639(6) 0.0319(4) 0.065(2) Uani d . 1
H H26 0.588 0.5922 0.0708 0.078 Uiso calc R 1
C C27 0.5821(8) 0.5905(7) -0.0333(4) 0.066(2) Uani d . 1
H H27 0.4905 0.6376 -0.038 0.079 Uiso calc R 1
C C28 0.6569(8) 0.5492(6) -0.0910(4) 0.067(2) Uani d . 1
H H28 0.6169 0.5683 -0.1344 0.081 Uiso calc R 1
C C29 0.7912(7) 0.4796(6) -0.0840(4) 0.0608(19) Uani d . 1
H H29 0.842 0.4503 -0.1227 0.073 Uiso calc R 1
C C30 0.8521(7) 0.4524(6) -0.0202(4) 0.0576(18) Uani d . 1
H H30 0.9443 0.4062 -0.0163 0.069 Uiso calc R 1
C C31 0.8687(7) 0.3430(5) 0.1307(4) 0.0546(18) Uani d . 1
C C32 0.7627(8) 0.2952(6) 0.1373(4) 0.0598(19) Uani d . 1
H H32 0.67 0.3382 0.1298 0.072 Uiso calc R 1
C C33 0.7944(8) 0.1840(6) 0.1550(4) 0.069(2) Uani d . 1
H H33 0.7231 0.1521 0.1581 0.083 Uiso calc R 1
C C34 0.9307(9) 0.1195(6) 0.1682(4) 0.068(2) Uani d . 1
H H34 0.9513 0.0445 0.1806 0.081 Uiso calc R 1
C C35 1.0364(8) 0.1675(6) 0.1628(4) 0.067(2) Uani d . 1
H H35 1.1283 0.1248 0.1724 0.081 Uiso calc R 1
C C36 1.0056(7) 0.2786(6) 0.1432(4) 0.0593(19) Uani d . 1
H H36 1.0775 0.3103 0.1383 0.071 Uiso calc R 1
C C37 1.1649(7) 0.4839(6) 0.3130(4) 0.0509(17) Uani d . 1
C C38 1.0025(7) 0.4247(6) 0.3945(4) 0.0541(18) Uani d . 1
C C39 1.3184(7) 0.4579(6) 0.2980(4) 0.0518(17) Uani d . 1
C C40 1.4255(8) 0.3729(6) 0.3245(4) 0.0600(19) Uani d . 1
H H40 1.4202 0.3139 0.3582 0.072 Uiso calc R 1
C C41 1.5501(8) 0.3934(8) 0.2891(5) 0.080(3) Uani d . 1
H H41 1.6426 0.3489 0.2953 0.096 Uiso calc R 1
C C42 1.5094(8) 0.4877(8) 0.2457(5) 0.077(3) Uani d . 1
H H42 1.57 0.52 0.2168 0.093 Uiso calc R 1
C C43 0.8608(7) 0.3438(6) 0.4858(4) 0.0571(18) Uani d . 1
C C44 0.8498(8) 0.3463(6) 0.5573(4) 0.062(2) Uani d . 1
H H44 0.9256 0.3484 0.5799 0.075 Uiso calc R 1
C C45 0.7243(9) 0.3454(6) 0.5943(4) 0.070(2) Uani d . 1
H H45 0.7162 0.3463 0.6425 0.084 Uiso calc R 1
C C46 0.6115(9) 0.3433(7) 0.5617(5) 0.080(2) Uani d . 1
H H46 0.5271 0.344 0.5873 0.096 Uiso calc R 1
C C47 0.6237(9) 0.3400(8) 0.4914(5) 0.088(3) Uani d . 1
H H47 0.547 0.3383 0.4693 0.105 Uiso calc R 1
C C48 0.7462(8) 0.3392(7) 0.4529(4) 0.079(2) Uani d . 1
H H48 0.7537 0.3355 0.4051 0.095 Uiso calc R 1
C C49 1.1159(7) 0.2534(6) 0.4715(4) 0.0565(18) Uani d . 1
C C50 1.2270(8) 0.2720(7) 0.4956(4) 0.069(2) Uani d . 1
H H50 1.2286 0.3428 0.494 0.083 Uiso calc R 1
C C51 1.3385(9) 0.1833(9) 0.5227(5) 0.087(3) Uani d . 1
H H51 1.4146 0.1948 0.5398 0.104 Uiso calc R 1
C C52 1.3359(11) 0.0805(9) 0.5241(5) 0.099(3) Uani d . 1
H H52 1.4103 0.0222 0.5429 0.119 Uiso calc R 1
C C53 1.2261(12) 0.0598(8) 0.4984(5) 0.099(3) Uani d . 1
H H53 1.2264 -0.0111 0.4985 0.119 Uiso calc R 1
C C54 1.1151(9) 0.1486(7) 0.4724(4) 0.074(2) Uani d . 1
H H54 1.039 0.1372 0.4553 0.088 Uiso calc R 1
N N1 0.6891(6) 0.8853(5) 0.2768(3) 0.0576(15) Uani d . 1
N N2 0.4907(5) 0.8844(4) 0.2321(3) 0.0546(15) Uani d . 1
N N3 0.8304(5) 0.6293(4) 0.1078(3) 0.0515(14) Uani d . 1
N N4 0.8344(6) 0.4568(4) 0.1060(3) 0.0549(15) Uani d . 1
N N5 1.1304(6) 0.4083(5) 0.3616(3) 0.0549(15) Uani d . 1
N N6 0.9923(5) 0.3427(5) 0.4472(3) 0.0543(15) Uani d . 1
O O1 0.8953(4) 0.7458(4) 0.3172(2) 0.0539(12) Uani d . 1
O O2 0.9919(5) 0.8962(4) 0.3525(3) 0.0744(15) Uani d . 1
O O3 0.9116(4) 0.7098(4) 0.1875(2) 0.0517(11) Uani d . 1
O O4 0.8609(5) 0.8976(4) 0.0959(3) 0.0662(14) Uani d . 1
O O5 1.0897(4) 0.5727(4) 0.2805(2) 0.0533(12) Uani d . 1
O O6 1.3660(5) 0.5297(4) 0.2500(3) 0.0701(14) Uani d . 1
S S1 0.65537(17) 0.68586(14) 0.27060(10) 0.0546(5) Uani d . 1
S S2 0.89274(18) 0.48093(14) 0.22979(10) 0.0528(5) Uani d . 1
S S3 0.85482(18) 0.53514(16) 0.38161(10) 0.0602(5) Uani d . 1
Co Co1 0.88802(9) 0.62353(7) 0.27666(5) 0.0511(3) Uani d . 1

loop_
_atom_site_aniso_label
_atom_site_aniso_U_11
_atom_site_aniso_U_22
_atom_site_aniso_U_33
_atom_site_aniso_U_12
_atom_site_aniso_U_13
_atom_site_aniso_U_23
C1 0.050(4) 0.064(5) 0.046(4) -0.018(4) -0.008(3) -0.015(4)
C2 0.049(4) 0.056(4) 0.060(5) -0.010(3) -0.011(3) -0.011(4)
C3 0.051(4) 0.072(5) 0.058(5) -0.019(4) -0.013(4) -0.015(4)
C4 0.064(5) 0.060(5) 0.080(6) -0.017(4) -0.013(4) -0.022(4)
C5 0.101(7) 0.073(6) 0.108(8) -0.034(5) -0.016(6) -0.033(5)
C6 0.087(6) 0.095(7) 0.105(7) -0.046(6) -0.010(5) -0.046(6)
C7 0.053(4) 0.042(4) 0.075(5) -0.007(3) -0.018(4) -0.017(4)
C8 0.062(5) 0.065(5) 0.077(6) -0.011(4) -0.009(4) -0.021(4)
C9 0.070(5) 0.066(5) 0.088(7) -0.019(4) 0.002(5) -0.033(5)
C10 0.081(6) 0.057(5) 0.114(8) -0.014(4) -0.036(6) -0.025(6)
C11 0.088(6) 0.058(5) 0.086(7) -0.024(4) -0.026(5) -0.006(5)
C12 0.073(5) 0.048(4) 0.070(5) -0.018(4) -0.019(4) -0.010(4)
C13 0.049(4) 0.047(4) 0.068(5) -0.009(3) -0.013(4) -0.008(4)
C14 0.056(4) 0.065(5) 0.075(6) -0.024(4) 0.001(4) -0.017(4)
C15 0.055(5) 0.068(5) 0.115(8) -0.022(4) -0.012(5) -0.018(5)
C16 0.058(5) 0.046(4) 0.118(8) -0.010(3) -0.030(5) -0.016(5)
C17 0.065(5) 0.060(5) 0.073(6) -0.006(4) -0.022(4) -0.016(4)
C18 0.050(4) 0.069(5) 0.069(5) -0.014(3) -0.007(4) -0.026(4)
C19 0.048(4) 0.051(4) 0.058(5) -0.013(3) -0.005(3) -0.007(4)
C20 0.044(4) 0.047(4) 0.067(5) -0.017(3) -0.003(3) -0.009(4)
C21 0.054(4) 0.050(4) 0.058(5) -0.019(3) -0.007(3) -0.009(3)
C22 0.075(5) 0.056(5) 0.063(5) -0.018(4) -0.022(4) -0.008(4)
C23 0.092(6) 0.058(5) 0.069(6) -0.011(4) -0.022(5) 0.001(4)
C24 0.088(6) 0.059(5) 0.063(5) -0.024(4) -0.007(4) -0.003(4)
C25 0.058(4) 0.054(4) 0.052(4) -0.019(3) -0.014(3) -0.011(3)
C26 0.054(4) 0.074(5) 0.066(5) -0.013(4) -0.011(4) -0.018(4)
C27 0.053(4) 0.083(6) 0.060(5) -0.012(4) -0.010(4) -0.020(4)
C28 0.071(5) 0.073(5) 0.065(5) -0.030(4) -0.014(4) -0.010(4)
C29 0.060(4) 0.062(5) 0.063(5) -0.016(4) -0.002(4) -0.024(4)
C30 0.053(4) 0.068(5) 0.054(5) -0.016(3) -0.007(4) -0.020(4)
C31 0.063(4) 0.048(4) 0.057(5) -0.016(3) -0.013(4) -0.013(3)
C32 0.056(4) 0.058(5) 0.071(5) -0.022(4) -0.013(4) -0.013(4)
C33 0.075(5) 0.067(5) 0.072(6) -0.029(4) -0.007(4) -0.014(4)
C34 0.081(5) 0.049(4) 0.075(6) -0.019(4) -0.007(4) -0.016(4)
C35 0.062(5) 0.050(4) 0.079(6) -0.001(4) -0.017(4) -0.006(4)
C36 0.057(4) 0.052(4) 0.067(5) -0.011(3) -0.012(4) -0.008(4)
C37 0.047(4) 0.058(4) 0.055(4) -0.022(3) -0.003(3) -0.018(4)
C38 0.043(4) 0.064(5) 0.059(5) -0.018(3) -0.008(3) -0.015(4)
C39 0.057(4) 0.054(4) 0.047(4) -0.020(3) 0.003(3) -0.012(3)
C40 0.062(5) 0.058(5) 0.060(5) -0.014(4) -0.019(4) -0.008(4)
C41 0.043(4) 0.100(7) 0.098(7) -0.004(4) -0.019(5) -0.037(6)
C42 0.044(4) 0.113(7) 0.089(7) -0.027(5) 0.005(4) -0.052(6)
C43 0.054(4) 0.065(5) 0.054(5) -0.025(3) 0.002(4) -0.007(4)
C44 0.063(5) 0.073(5) 0.055(5) -0.027(4) 0.005(4) -0.013(4)
C45 0.089(6) 0.078(5) 0.051(5) -0.033(5) 0.008(4) -0.025(4)
C46 0.066(5) 0.100(7) 0.081(7) -0.034(5) 0.006(5) -0.021(5)
C47 0.059(5) 0.136(9) 0.084(7) -0.050(5) 0.001(5) -0.022(6)
C48 0.069(5) 0.116(7) 0.070(6) -0.043(5) -0.012(4) -0.029(5)
C49 0.057(4) 0.051(4) 0.061(5) -0.014(3) -0.007(4) -0.011(4)
C50 0.065(5) 0.069(5) 0.070(5) -0.012(4) -0.011(4) -0.012(4)
C51 0.061(5) 0.103(8) 0.080(6) -0.008(5) -0.022(4) 0.004(6)
C52 0.079(7) 0.090(8) 0.091(8) 0.010(6) 0.010(6) 0.004(6)
C53 0.114(8) 0.066(6) 0.090(7) 0.006(6) 0.000(6) -0.008(5)
C54 0.082(6) 0.070(5) 0.070(6) -0.022(5) -0.005(4) -0.015(4)
N1 0.046(3) 0.058(4) 0.071(4) -0.012(3) -0.014(3) -0.015(3)
N2 0.042(3) 0.056(4) 0.072(4) -0.016(3) -0.015(3) -0.017(3)
N3 0.052(3) 0.048(3) 0.059(4) -0.016(3) -0.012(3) -0.013(3)
N4 0.060(3) 0.046(3) 0.062(4) -0.018(3) -0.011(3) -0.008(3)
N5 0.054(3) 0.054(3) 0.057(4) -0.017(3) -0.009(3) -0.008(3)
N6 0.048(3) 0.059(4) 0.057(4) -0.017(3) -0.008(3) -0.005(3)
O1 0.045(2) 0.057(3) 0.061(3) -0.011(2) -0.012(2) -0.016(2)
O2 0.062(3) 0.082(4) 0.089(4) -0.021(3) -0.010(3) -0.038(3)
O3 0.045(2) 0.058(3) 0.055(3) -0.015(2) -0.009(2) -0.014(2)
O4 0.073(3) 0.058(3) 0.072(4) -0.024(3) -0.012(3) -0.010(3)
O5 0.051(3) 0.056(3) 0.054(3) -0.013(2) -0.010(2) -0.011(2)
O6 0.059(3) 0.081(4) 0.077(4) -0.026(3) 0.000(3) -0.023(3)
S1 0.0444(9) 0.0532(10) 0.0670(12) -0.0134(8) -0.0088(8) -0.0113(9)
S2 0.0522(10) 0.0526(10) 0.0546(11) -0.0147(8) -0.0077(8) -0.0111(8)
S3 0.0510(10) 0.0651(12) 0.0587(12) -0.0097(9) -0.0024(9) -0.0108(9)
Co1 0.0441(5) 0.0536(6) 0.0563(6) -0.0120(4) -0.0081(4) -0.0130(5)

loop_
_atom_type_symbol
_atom_type_description
_atom_type_scat_dispersion_real
_atom_type_scat_dispersion_imag
_atom_type_scat_source
C C 0.0033 0.0016 'International Tables Vol C Tables 4.2.6.8 and 6.1.1.4'
H H 0 0 'International Tables Vol C Tables 4.2.6.8 and 6.1.1.4'
N N 0.0061 0.0033 'International Tables Vol C Tables 4.2.6.8 and 6.1.1.4'
O O 0.0106 0.006 'International Tables Vol C Tables 4.2.6.8 and 6.1.1.4'
S S 0.1246 0.1234 'International Tables Vol C Tables 4.2.6.8 and 6.1.1.4'
Co Co 0.3494 0.9721 'International Tables Vol C Tables 4.2.6.8 and 6.1.1.4'

loop_
_geom_angle_atom_site_label_1
_geom_angle_atom_site_label_2
_geom_angle_atom_site_label_3
_geom_angle
_geom_angle_publ_flag
O1 C1 N1 131.6(7) ?
O1 C1 C3 116.8(6) ?
N1 C1 C3 111.5(6) ?
N1 C2 N2 113.6(6) ?
N1 C2 S1 130.0(5) ?
N2 C2 S1 116.5(5) ?
C4 C3 O2 110.6(7) ?
C4 C3 C1 131.4(7) ?
O2 C3 C1 117.9(6) ?
C3 C4 C5 107.1(7) ?
C3 C4 H4 126.4 ?
C5 C4 H4 126.4 ?
C6 C5 C4 107.5(8) ?
C6 C5 H5 126.3 ?
C4 C5 H5 126.3 ?
C5 C6 O2 109.5(7) ?
C5 C6 H6 125.2 ?
O2 C6 H6 125.2 ?
C12 C7 C8 121.8(7) ?
C12 C7 N2 118.2(7) ?
C8 C7 N2 120.0(7) ?
C7 C8 C9 119.5(8) ?
C7 C8 H8 120.2 ?
C9 C8 H8 120.2 ?
C10 C9 C8 120.1(9) ?
C10 C9 H9 119.9 ?
C8 C9 H9 119.9 ?
C9 C10 C11 119.3(8) ?
C9 C10 H10 120.3 ?
C11 C10 H10 120.3 ?
C12 C11 C10 121.0(8) ?
C12 C11 H11 119.5 ?
C10 C11 H11 119.5 ?
C7 C12 C11 118.2(8) ?
C7 C12 H12 120.9 ?
C11 C12 H12 120.9 ?
C18 C13 C14 120.7(7) ?
C18 C13 N2 120.1(7) ?
C14 C13 N2 118.8(7) ?
C15 C14 C13 120.4(8) ?
C15 C14 H14 119.8 ?
C13 C14 H14 119.8 ?
C14 C15 C16 119.2(8) ?
C14 C15 H15 120.4 ?
C16 C15 H15 120.4 ?
C17 C16 C15 119.7(8) ?
C17 C16 H16 120.1 ?
C15 C16 H16 120.1 ?
C16 C17 C18 121.2(8) ?
C16 C17 H17 119.4 ?
C18 C17 H17 119.4 ?
C13 C18 C17 118.7(7) ?
C13 C18 H18 120.6 ?
C17 C18 H18 120.6 ?
O3 C19 N3 129.7(6) ?
O3 C19 C21 117.7(6) ?
N3 C19 C21 112.6(6) ?
N3 C20 N4 113.4(6) ?
N3 C20 S2 129.6(6) ?
N4 C20 S2 116.8(5) ?
C22 C21 O4 110.2(6) ?
C22 C21 C19 131.5(7) ?
O4 C21 C19 118.3(6) ?
C21 C22 C23 106.3(7) ?
C21 C22 H22 126.9 ?
C23 C22 H22 126.9 ?
C24 C23 C22 106.6(7) ?
C24 C23 H23 126.7 ?
C22 C23 H23 126.7 ?
C23 C24 O4 111.3(7) ?
C23 C24 H24 124.4 ?
O4 C24 H24 124.4 ?
C30 C25 C26 120.5(6) ?
C30 C25 N4 121.1(6) ?
C26 C25 N4 118.3(7) ?
C27 C26 C25 117.8(7) ?
C27 C26 H26 121.1 ?
C25 C26 H26 121.1 ?
C28 C27 C26 121.7(7) ?
C28 C27 H27 119.2 ?
C26 C27 H27 119.2 ?
C29 C28 C27 119.1(7) ?
C29 C28 H28 120.4 ?
C27 C28 H28 120.4 ?
C28 C29 C30 120.8(7) ?
C28 C29 H29 119.6 ?
C30 C29 H29 119.6 ?
C25 C30 C29 120.2(7) ?
C25 C30 H30 119.9 ?
C29 C30 H30 119.9 ?
C36 C31 C32 119.5(6) ?
C36 C31 N4 121.9(6) ?
C32 C31 N4 118.4(6) ?
C33 C32 C31 120.0(7) ?
C33 C32 H32 120 ?
C31 C32 H32 120 ?
C32 C33 C34 120.7(7) ?
C32 C33 H33 119.6 ?
C34 C33 H33 119.6 ?
C33 C34 C35 119.3(7) ?
C33 C34 H34 120.3 ?
C35 C34 H34 120.3 ?
C36 C35 C34 120.1(7) ?
C36 C35 H35 120 ?
C34 C35 H35 120 ?
C35 C36 C31 120.4(7) ?
C35 C36 H36 119.8 ?
C31 C36 H36 119.8 ?
O5 C37 N5 131.3(6) ?
O5 C37 C39 116.2(6) ?
N5 C37 C39 112.4(6) ?
N5 C38 N6 114.3(6) ?
N5 C38 S3 129.0(6) ?
N6 C38 S3 116.7(5) ?
C40 C39 O6 111.4(6) ?
C40 C39 C37 130.9(7) ?
O6 C39 C37 117.6(6) ?
C39 C40 C41 104.7(7) ?
C39 C40 H40 127.6 ?
C41 C40 H40 127.6 ?
C42 C41 C40 107.6(7) ?
C42 C41 H41 126.2 ?
C40 C41 H41 126.2 ?
C41 C42 O6 110.0(8) ?
C41 C42 H42 125 ?
O6 C42 H42 125 ?
C44 C43 C48 119.8(7) ?
C44 C43 N6 118.9(6) ?
C48 C43 N6 121.3(7) ?
C45 C44 C43 118.7(7) ?
C45 C44 H44 120.6 ?
C43 C44 H44 120.6 ?
C46 C45 C44 121.3(8) ?
C46 C45 H45 119.3 ?
C44 C45 H45 119.3 ?
C47 C46 C45 119.5(8) ?
C47 C46 H46 120.2 ?
C45 C46 H46 120.2 ?
C48 C47 C46 121.2(8) ?
C48 C47 H47 119.4 ?
C46 C47 H47 119.4 ?
C47 C48 C43 119.4(8) ?
C47 C48 H48 120.3 ?
C43 C48 H48 120.3 ?
C50 C49 C54 120.5(7) ?
C50 C49 N6 121.4(7) ?
C54 C49 N6 118.1(7) ?
C49 C50 C51 119.0(8) ?
C49 C50 H50 120.5 ?
C51 C50 H50 120.5 ?
C52 C51 C50 120.0(9) ?
C52 C51 H51 120 ?
C50 C51 H51 120 ?
C51 C52 C53 121.9(9) ?
C51 C52 H52 119.1 ?
C53 C52 H52 119.1 ?
C52 C53 C54 117.5(10) ?
C52 C53 H53 121.2 ?
C54 C53 H53 121.2 ?
C49 C54 C53 121.1(9) ?
C49 C54 H54 119.5 ?
C53 C54 H54 119.5 ?
C1 N1 C2 123.2(6) ?
C2 N2 C13 123.4(6) ?
C2 N2 C7 120.3(5) ?
C13 N2 C7 116.2(5) ?
C20 N3 C19 123.9(6) ?
C20 N4 C31 123.1(6) ?
C20 N4 C25 121.3(5) ?
C31 N4 C25 115.6(6) ?
C38 N5 C37 123.1(6) ?
C38 N6 C43 121.9(6) ?
C38 N6 C49 121.9(6) ?
C43 N6 C49 116.0(6) ?
C1 O1 Co1 126.7(4) ?
C3 O2 C6 105.2(6) ?
C19 O3 Co1 127.0(4) ?
C24 O4 C21 105.7(6) ?
C37 O5 Co1 127.7(4) ?
C39 O6 C42 106.3(6) ?
C2 S1 Co1 104.5(2) ?
C20 S2 Co1 106.4(2) ?
C38 S3 Co1 106.0(3) ?
O5 Co1 O3 88.20(19) y
O5 Co1 O1 85.77(19) y
O3 Co1 O1 85.5(2) y
O5 Co1 S3 93.19(15) y
O3 Co1 S3 176.11(15) y
O1 Co1 S3 90.95(15) y
O5 Co1 S2 91.05(15) y
O3 Co1 S2 93.98(15) y
O1 Co1 S2 176.80(14) y
S3 Co1 S2 89.62(8) y
O5 Co1 S1 178.62(16) y
O3 Co1 S1 90.58(13) y
O1 Co1 S1 93.51(14) y
S3 Co1 S1 87.99(7) y
S2 Co1 S1 89.66(7) y

loop_
_geom_bond_atom_site_label_1
_geom_bond_atom_site_label_2
_geom_bond_distance
_geom_bond_publ_flag
C1 O1 1.268(8) ?
C1 N1 1.335(8) ?
C1 C3 1.468(10) ?
C2 N1 1.343(8) ?
C2 N2 1.361(8) ?
C2 S1 1.714(7) ?
C3 C4 1.344(10) ?
C3 O2 1.371(8) ?
C4 C5 1.402(11) ?
C4 H4 0.93 ?
C5 C6 1.344(12) ?
C5 H5 0.93 ?
C6 O2 1.400(9) ?
C6 H6 0.93 ?
C7 C12 1.356(10) ?
C7 C8 1.370(10) ?
C7 N2 1.451(8) ?
C8 C9 1.378(10) ?
C8 H8 0.93 ?
C9 C10 1.361(11) ?
C9 H9 0.93 ?
C10 C11 1.384(12) ?
C10 H10 0.93 ?
C11 C12 1.382(10) ?
C11 H11 0.93 ?
C12 H12 0.93 ?
C13 C18 1.356(10) ?
C13 C14 1.377(9) ?
C13 N2 1.445(8) ?
C14 C15 1.368(10) ?
C14 H14 0.93 ?
C15 C16 1.380(12) ?
C15 H15 0.93 ?
C16 C17 1.361(11) ?
C16 H16 0.93 ?
C17 C18 1.382(10) ?
C17 H17 0.93 ?
C18 H18 0.93 ?
C19 O3 1.263(8) ?
C19 N3 1.355(9) ?
C19 C21 1.458(9) ?
C20 N3 1.336(8) ?
C20 N4 1.370(8) ?
C20 S2 1.712(7) ?
C21 C22 1.336(9) ?
C21 O4 1.371(8) ?
C22 C23 1.423(10) ?
C22 H22 0.93 ?
C23 C24 1.320(11) ?
C23 H23 0.93 ?
C24 O4 1.356(8) ?
C24 H24 0.93 ?
C25 C30 1.360(9) ?
C25 C26 1.402(9) ?
C25 N4 1.444(8) ?
C26 C27 1.387(9) ?
C26 H26 0.93 ?
C27 C28 1.372(10) ?
C27 H27 0.93 ?
C28 C29 1.366(10) ?
C28 H28 0.93 ?
C29 C30 1.378(9) ?
C29 H29 0.93 ?
C30 H30 0.93 ?
C31 C36 1.381(9) ?
C31 C32 1.383(9) ?
C31 N4 1.423(8) ?
C32 C33 1.376(10) ?
C32 H32 0.93 ?
C33 C34 1.379(10) ?
C33 H33 0.93 ?
C34 C35 1.383(10) ?
C34 H34 0.93 ?
C35 C36 1.379(9) ?
C35 H35 0.93 ?
C36 H36 0.93 ?
C37 O5 1.263(7) ?
C37 N5 1.340(8) ?
C37 C39 1.470(9) ?
C38 N5 1.335(8) ?
C38 N6 1.362(8) ?
C38 S3 1.710(7) ?
C39 C40 1.342(9) ?
C39 O6 1.361(8) ?
C40 C41 1.434(11) ?
C40 H40 0.93 ?
C41 C42 1.333(11) ?
C41 H41 0.93 ?
C42 O6 1.362(8) ?
C42 H42 0.93 ?
C43 C44 1.383(10) ?
C43 C48 1.399(9) ?
C43 N6 1.437(8) ?
C44 C45 1.378(10) ?
C44 H44 0.93 ?
C45 C46 1.367(10) ?
C45 H45 0.93 ?
C46 C47 1.362(11) ?
C46 H46 0.93 ?
C47 C48 1.361(11) ?
C47 H47 0.93 ?
C48 H48 0.93 ?
C49 C50 1.362(10) ?
C49 C54 1.376(10) ?
C49 N6 1.458(8) ?
C50 C51 1.397(10) ?
C50 H50 0.93 ?
C51 C52 1.356(13) ?
C51 H51 0.93 ?
C52 C53 1.379(14) ?
C52 H52 0.93 ?
C53 C54 1.388(14) ?
C53 H53 0.93 ?
C54 H54 0.93 ?
O1 Co1 1.939(5) y
O3 Co1 1.920(5) y
O5 Co1 1.919(4) y
S1 Co1 2.217(2) y
S2 Co1 2.214(2) y
S3 Co1 2.196(2) y

loop_
_geom_torsion_atom_site_label_1
_geom_torsion_atom_site_label_2
_geom_torsion_atom_site_label_3
_geom_torsion_atom_site_label_4
_geom_torsion
O1 C1 C3 C4 -179.4(8)
N1 C1 C3 C4 1.9(12)
O1 C1 C3 O2 3.8(10)
N1 C1 C3 O2 -174.9(6)
O2 C3 C4 C5 -0.3(10)
C1 C3 C4 C5 -177.3(8)
C3 C4 C5 C6 0.6(11)
C4 C5 C6 O2 -0.6(11)
C12 C7 C8 C9 1.0(11)
N2 C7 C8 C9 -176.2(6)
C7 C8 C9 C10 -0.1(12)
C8 C9 C10 C11 -0.6(12)
C9 C10 C11 C12 0.5(12)
C8 C7 C12 C11 -1.1(11)
N2 C7 C12 C11 176.2(6)
C10 C11 C12 C7 0.3(12)
C18 C13 C14 C15 1.4(11)
N2 C13 C14 C15 173.9(6)
C13 C14 C15 C16 -1.8(11)
C14 C15 C16 C17 1.2(11)
C15 C16 C17 C18 -0.3(11)
C14 C13 C18 C17 -0.5(11)
N2 C13 C18 C17 -172.9(6)
C16 C17 C18 C13 -0.1(11)
O3 C19 C21 C22 178.2(8)
N3 C19 C21 C22 -1.8(11)
O3 C19 C21 O4 -2.7(9)
N3 C19 C21 O4 177.4(6)
O4 C21 C22 C23 0.3(9)
C19 C21 C22 C23 179.5(7)
C21 C22 C23 C24 0.6(9)
C22 C23 C24 O4 -1.2(10)
C30 C25 C26 C27 0.2(11)
N4 C25 C26 C27 -174.6(7)
C25 C26 C27 C28 0.1(12)
C26 C27 C28 C29 0.4(12)
C27 C28 C29 C30 -1.1(12)
C26 C25 C30 C29 -1.0(11)
N4 C25 C30 C29 173.7(6)
C28 C29 C30 C25 1.4(11)
C36 C31 C32 C33 -1.1(11)
N4 C31 C32 C33 174.2(7)
C31 C32 C33 C34 1.8(12)
C32 C33 C34 C35 -0.7(12)
C33 C34 C35 C36 -1.1(12)
C34 C35 C36 C31 1.8(12)
C32 C31 C36 C35 -0.7(11)
N4 C31 C36 C35 -175.8(7)
O5 C37 C39 C40 178.2(7)
N5 C37 C39 C40 0.1(11)
O5 C37 C39 O6 -1.3(9)
N5 C37 C39 O6 -179.3(6)
O6 C39 C40 C41 -0.7(9)
C37 C39 C40 C41 179.8(7)
C39 C40 C41 C42 0.8(9)
C40 C41 C42 O6 -0.6(10)
C48 C43 C44 C45 -0.8(11)
N6 C43 C44 C45 -178.9(7)
C43 C44 C45 C46 -0.6(12)
C44 C45 C46 C47 1.1(14)
C45 C46 C47 C48 -0.2(15)
C46 C47 C48 C43 -1.2(14)
C44 C43 C48 C47 1.7(13)
N6 C43 C48 C47 179.8(7)
C54 C49 C50 C51 -1.5(12)
N6 C49 C50 C51 175.6(7)
C49 C50 C51 C52 0.7(13)
C50 C51 C52 C53 0.9(15)
C51 C52 C53 C54 -1.6(15)
C50 C49 C54 C53 0.7(13)
N6 C49 C54 C53 -176.5(8)
C52 C53 C54 C49 0.8(14)
O1 C1 N1 C2 8.9(12)
C3 C1 N1 C2 -172.6(6)
N2 C2 N1 C1 178.9(6)
S1 C2 N1 C1 0.1(11)
N1 C2 N2 C13 169.1(6)
S1 C2 N2 C13 -11.9(9)
N1 C2 N2 C7 -7.6(10)
S1 C2 N2 C7 171.3(5)
C18 C13 N2 C2 -75.3(9)
C14 C13 N2 C2 112.2(8)
C18 C13 N2 C7 101.6(8)
C14 C13 N2 C7 -70.9(8)
C12 C7 N2 C2 105.8(8)
C8 C7 N2 C2 -76.9(9)
C12 C7 N2 C13 -71.2(8)
C8 C7 N2 C13 106.1(8)
N4 C20 N3 C19 -169.6(6)
S2 C20 N3 C19 14.7(10)
O3 C19 N3 C20 -4.5(11)
C21 C19 N3 C20 175.4(6)
N3 C20 N4 C31 172.6(6)
S2 C20 N4 C31 -11.1(9)
N3 C20 N4 C25 -7.0(9)
S2 C20 N4 C25 169.3(5)
C36 C31 N4 C20 -63.5(10)
C32 C31 N4 C20 121.4(7)
C36 C31 N4 C25 116.1(7)
C32 C31 N4 C25 -59.0(9)
C30 C25 N4 C20 121.4(8)
C26 C25 N4 C20 -63.8(9)
C30 C25 N4 C31 -58.2(9)
C26 C25 N4 C31 116.6(7)
N6 C38 N5 C37 -173.5(6)
S3 C38 N5 C37 3.9(11)
O5 C37 N5 C38 -12.4(12)
C39 C37 N5 C38 165.3(6)
N5 C38 N6 C43 -176.6(6)
S3 C38 N6 C43 5.7(9)
N5 C38 N6 C49 8.5(10)
S3 C38 N6 C49 -169.2(5)
C44 C43 N6 C38 -117.6(8)
C48 C43 N6 C38 64.3(10)
C44 C43 N6 C49 57.6(9)
C48 C43 N6 C49 -120.5(8)
C50 C49 N6 C38 57.1(10)
C54 C49 N6 C38 -125.7(8)
C50 C49 N6 C43 -118.1(8)
C54 C49 N6 C43 59.1(9)
N1 C1 O1 Co1 14.3(11)
C3 C1 O1 Co1 -164.0(5)
C4 C3 O2 C6 -0.1(9)
C1 C3 O2 C6 177.4(7)
C5 C6 O2 C3 0.5(10)
N3 C19 O3 Co1 -26.9(10)
C21 C19 O3 Co1 153.2(5)
C23 C24 O4 C21 1.4(9)
C22 C21 O4 C24 -1.0(8)
C19 C21 O4 C24 179.6(6)
N5 C37 O5 Co1 -11.8(11)
C39 C37 O5 Co1 170.6(4)
C40 C39 O6 C42 0.4(8)
C37 C39 O6 C42 179.9(6)
C41 C42 O6 C39 0.2(9)
N1 C2 S1 Co1 -22.5(8)
N2 C2 S1 Co1 158.8(5)
N3 C20 S2 Co1 2.9(7)
N4 C20 S2 Co1 -172.7(4)
N5 C38 S3 Co1 19.4(7)
N6 C38 S3 Co1 -163.3(5)
C37 O5 Co1 O3 -153.8(6)
C37 O5 Co1 O1 120.6(6)
C37 O5 Co1 S3 29.9(5)
C37 O5 Co1 S2 -59.8(5)
C19 O3 Co1 O5 125.6(5)
C19 O3 Co1 O1 -148.5(5)
C19 O3 Co1 S2 34.7(5)
C19 O3 Co1 S1 -55.0(5)
C1 O1 Co1 O5 147.3(6)
C1 O1 Co1 O3 58.8(6)
C1 O1 Co1 S3 -119.6(5)
C1 O1 Co1 S1 -31.6(6)
C38 S3 Co1 O5 -27.9(3)
C38 S3 Co1 O1 -113.7(3)
C38 S3 Co1 S2 63.1(3)
C38 S3 Co1 S1 152.8(3)
C20 S2 Co1 O5 -108.4(3)
C20 S2 Co1 O3 -20.2(3)
C20 S2 Co1 S3 158.4(2)
C20 S2 Co1 S1 70.4(2)
C2 S1 Co1 O3 -56.2(3)
C2 S1 Co1 O1 29.4(3)
C2 S1 Co1 S3 120.2(3)
C2 S1 Co1 S2 -150.2(3)
